data_4134653
loop_
_publ_author_name
'Chen, Xu-Lang'
'Shen, Yun-Jia'
'Gao, Chao'
'Yang, Jian'
'Sun, Xin'
'Zhang, Xin'
'Yang, Yu-Dong'
'Wei, Gong-Ping'
'Xiang, Jun-Feng'
'Sessler, Jonathan L.'
'Gong, Han-Yuan'

_publ_section_title
;
 Regulating the Structures of Self-Assembled Mechanically Interlocked
 Moleculecular Constructs via Dianion Precursor Substituent Effects.
;
_journal_name_full 'Journal of the American Chemical Society'
_journal_paper_doi 10.1021/jacs.9b13473
_journal_year 2020
_chemical_formula_sum 'C58 H64 N10 O19'
_chemical_formula_weight 1205.19
_space_group_crystal_system triclinic
_space_group_IT_number 2
_space_group_name_Hall '-P 1'
_space_group_name_H-M_alt 'P -1'
_atom_sites_solution_hydrogens geom
_audit_creation_method SHELXL-2018/3
_cell_angle_alpha 66.628(5)
_cell_angle_beta 72.463(4)
_cell_angle_gamma 80.647(4)
_cell_formula_units_Z 1
_cell_length_a 9.2220(5)
_cell_length_b 13.1187(7)
_cell_length_c 13.2147(6)
_cell_measurement_reflns_used 4452
_cell_measurement_temperature 100.00(10)
_cell_measurement_theta_max 62.488
_cell_measurement_theta_min 3.675
_cell_volume 1397.65(14)
_computing_cell_refinement 'CrysAlisPro 1.171.39.46e (Rigaku OD, 2018)'
_computing_data_collection 'CrysAlisPro 1.171.39.46e (Rigaku OD, 2018)'
_computing_data_reduction 'CrysAlisPro 1.171.39.46e (Rigaku OD, 2018)'
_computing_structure_refinement 'SHELXL-2018/3 (Sheldrick, 2018)'
_computing_structure_solution 'SHELXT 2014/5 (Sheldrick, 2014)'
_diffrn_ambient_temperature 100.00(10)
_diffrn_detector_area_resol_mean 5.3127
_diffrn_measured_fraction_theta_full 1.000
_diffrn_measured_fraction_theta_max 1.000
_diffrn_measurement_device_type 'SuperNova, Dual, Cu at home/near, AtlasS2'
_diffrn_measurement_method '\w scans'
_diffrn_radiation_type CuK\a
_diffrn_radiation_wavelength 1.54184
_diffrn_reflns_av_R_equivalents 0.0438
_diffrn_reflns_av_unetI/netI 0.0589
_diffrn_reflns_Laue_measured_fraction_full 1.000
_diffrn_reflns_Laue_measured_fraction_max 1.000
_diffrn_reflns_limit_h_max 10
_diffrn_reflns_limit_h_min -10
_diffrn_reflns_limit_k_max 14
_diffrn_reflns_limit_k_min -15
_diffrn_reflns_limit_l_max 15
_diffrn_reflns_limit_l_min -13
_diffrn_reflns_number 8570
_diffrn_reflns_point_group_measured_fraction_full 1.000
_diffrn_reflns_point_group_measured_fraction_max 1.000
_diffrn_reflns_theta_full 62.488
_diffrn_reflns_theta_max 62.488
_diffrn_reflns_theta_min 3.675
_exptl_absorpt_coefficient_mu 0.913
_exptl_absorpt_correction_T_max 1.00000
_exptl_absorpt_correction_T_min 0.69871
_exptl_absorpt_correction_type multi-scan
_exptl_crystal_colour 'light colourless'
_exptl_crystal_density_diffrn 1.432
_exptl_crystal_description block
_exptl_crystal_F_000 634
_exptl_crystal_size_max 0.090
_exptl_crystal_size_mid 0.070
_exptl_crystal_size_min 0.050
_refine_diff_density_max 1.667
_refine_diff_density_min -0.704
_refine_diff_density_rms 0.071
_refine_ls_extinction_method none
_refine_ls_goodness_of_fit_ref 1.009
_refine_ls_hydrogen_treatment constr
_refine_ls_matrix_type full
_refine_ls_number_parameters 427
_refine_ls_number_reflns 4452
_refine_ls_number_restraints 0
_refine_ls_restrained_S_all 1.009
_refine_ls_R_factor_all 0.0752
_refine_ls_R_factor_gt 0.0628
_refine_ls_shift/su_max 0.000
_refine_ls_shift/su_mean 0.000
_refine_ls_structure_factor_coef Fsqd
_refine_ls_weighting_details 'w=1/[\s^2^(Fo^2^)+(0.0838P)^2^+1.7500P] where P=(Fo^2^+2Fc^2^)/3'
_refine_ls_weighting_scheme calc
_refine_ls_wR_factor_gt 0.1609
_refine_ls_wR_factor_ref 0.1712
_reflns_Friedel_coverage 0.000
_reflns_number_gt 3670
_reflns_number_total 4452
_reflns_threshold_expression 'I > 2\s(I)'
_cod_data_source_file ja9b13473_si_009.cif
_cod_data_source_block B
_cod_database_code 4134653
_shelx_shelxl_version_number 2018/3
_shelx_space_group_comment
;
The symmetry employed for this shelxl refinement is uniquely defined
by the following loop, which should always be used as a source of
symmetry information in preference to the above space-group names.
They are only intended as comments.
;

loop_
_space_group_symop_operation_xyz
'x, y, z'
'-x, -y, -z'

loop_
_atom_site_label
_atom_site_type_symbol
_atom_site_fract_x
_atom_site_fract_y
_atom_site_fract_z
_atom_site_U_iso_or_equiv
_atom_site_adp_type
_atom_site_occupancy
_atom_site_site_symmetry_order
_atom_site_calc_flag
_atom_site_refinement_flags_posn
_atom_site_refinement_flags_adp
_atom_site_refinement_flags_occupancy
_atom_site_disorder_assembly
_atom_site_disorder_group
C1 C 0.6315(4) 0.4964(3) 0.1107(2) 0.0294(7) Uani 1 1 d . . . . .
H1A H 0.521591 0.495400 0.139485 0.035 Uiso 1 1 calc R U . . .
H1B H 0.656086 0.525790 0.027891 0.035 Uiso 1 1 calc R U . . .
C2 C 0.6552(3) 0.3083(2) 0.2560(2) 0.0242(6) Uani 1 1 d . . . . .
H2A H 0.576209 0.318659 0.314888 0.029 Uiso 1 1 calc R U . . .
C3 C 0.8183(3) 0.3357(3) 0.0881(2) 0.0277(7) Uani 1 1 d . . . . .
H3A H 0.868902 0.369861 0.011567 0.033 Uiso 1 1 calc R U . . .
C4 C 0.8480(3) 0.2327(3) 0.1574(2) 0.0271(6) Uani 1 1 d . . . . .
H4A H 0.923208 0.181888 0.138525 0.032 Uiso 1 1 calc R U . . .
C5 C 0.7396(3) 0.1218(2) 0.3663(2) 0.0219(6) Uani 1 1 d . . . . .
C6 C 0.8480(3) 0.0347(2) 0.3743(2) 0.0246(6) Uani 1 1 d . . . . .
H6A H 0.927780 0.033468 0.311749 0.029 Uiso 1 1 calc R U . . .
C7 C 0.8321(3) -0.0505(2) 0.4800(3) 0.0264(6) Uani 1 1 d . . . . .
H7A H 0.903583 -0.110026 0.489648 0.032 Uiso 1 1 calc R U . . .
C8 C 0.7105(3) -0.0482(2) 0.5718(2) 0.0260(6) Uani 1 1 d . . . . .
H8A H 0.697000 -0.105398 0.643128 0.031 Uiso 1 1 calc R U . . .
C9 C 0.6113(3) 0.0433(2) 0.5513(2) 0.0214(6) Uani 1 1 d . . . . .
C10 C 0.3817(3) 0.1442(2) 0.6217(2) 0.0240(6) Uani 1 1 d . . . . .
H10A H 0.386574 0.204692 0.553413 0.029 Uiso 1 1 calc R U . . .
C11 C 0.4354(3) -0.0161(3) 0.7519(2) 0.0271(6) Uani 1 1 d . . . . .
H11A H 0.483855 -0.083453 0.786655 0.033 Uiso 1 1 calc R U . . .
C12 C 0.3070(3) 0.0308(3) 0.8011(2) 0.0294(7) Uani 1 1 d . . . . .
H12A H 0.249959 0.001691 0.876656 0.035 Uiso 1 1 calc R U . . .
C13 C 0.1514(3) 0.2134(3) 0.7352(3) 0.0312(7) Uani 1 1 d . . . . .
H13A H 0.062240 0.176077 0.791333 0.037 Uiso 1 1 calc R U . . .
H13B H 0.124255 0.255241 0.663817 0.037 Uiso 1 1 calc R U . . .
C14 C 0.2016(3) 0.2915(3) 0.7753(2) 0.0276(7) Uani 1 1 d . . . . .
C15 C 0.1547(3) 0.2795(3) 0.8895(3) 0.0287(7) Uani 1 1 d . . . . .
H15A H 0.087495 0.225075 0.941590 0.034 Uiso 1 1 calc R U . . .
C16 C 0.2078(3) 0.3485(3) 0.9261(2) 0.0285(7) Uani 1 1 d . . . . .
H16A H 0.175183 0.340234 1.002621 0.034 Uiso 1 1 calc R U . . .
C17 C 0.3087(3) 0.4293(2) 0.8500(2) 0.0272(7) Uani 1 1 d . . . . .
C18 C 0.3549(3) 0.4416(3) 0.7347(3) 0.0291(7) Uani 1 1 d . . . . .
H18A H 0.422277 0.495930 0.682537 0.035 Uiso 1 1 calc R U . . .
C19 C 0.3015(4) 0.3739(3) 0.6980(2) 0.0309(7) Uani 1 1 d . . . . .
H19A H 0.332214 0.383173 0.621166 0.037 Uiso 1 1 calc R U . . .
C20 C 0.2745(3) 0.4099(3) 0.3780(3) 0.0310(7) Uani 1 1 d . . . . .
C21 C -0.0070(3) 0.4094(3) 0.4734(3) 0.0323(7) Uani 1 1 d . . . . .
C22 C 0.1315(3) 0.4570(3) 0.4414(2) 0.0249(6) Uani 1 1 d . . . . .
C23 C 0.1380(3) 0.5481(2) 0.4676(3) 0.0279(7) Uani 1 1 d . . . . .
C24 C 0.2839(5) 0.6868(4) 0.4647(4) 0.0350(10) Uani 0.75 1 d . . P A 1
H24A H 0.387618 0.707242 0.441169 0.053 Uiso 0.75 1 calc R U P A 1
H24B H 0.223937 0.747303 0.424201 0.053 Uiso 0.75 1 calc R U P A 1
H24C H 0.244416 0.670007 0.545310 0.053 Uiso 0.75 1 calc R U P A 1
C24A C -0.1769(18) 0.2434(15) 0.5603(19) 0.060(5) Uani 0.25 1 d . . P B 2
H24D H -0.164660 0.165050 0.575532 0.091 Uiso 0.25 1 calc R U P B 2
H24E H -0.222066 0.255227 0.630635 0.091 Uiso 0.25 1 calc R U P B 2
H24F H -0.241589 0.277759 0.509638 0.091 Uiso 0.25 1 calc R U P B 2
C25 C 0.2135(3) 0.0665(3) 1.1337(2) 0.0277(7) Uani 1 1 d . . . . .
C26 C 0.3617(3) 0.0292(3) 1.0655(2) 0.0260(6) Uani 1 1 d . . . . .
C27 C 0.4696(3) 0.1081(3) 0.9936(2) 0.0270(6) Uani 1 1 d . . . . .
H27A H 0.448551 0.181252 0.989202 0.032 Uiso 1 1 calc R U . . .
C28 C 0.6075(3) 0.0803(3) 0.9283(3) 0.0279(7) Uani 1 1 d . . . . .
C29 C 0.6893(4) 0.2652(3) 0.8543(4) 0.0482(9) Uani 1 1 d . . . . .
H29A H 0.771828 0.309504 0.799147 0.072 Uiso 1 1 calc R U . . .
H29B H 0.595438 0.297117 0.834871 0.072 Uiso 1 1 calc R U . . .
H29C H 0.683919 0.263260 0.928761 0.072 Uiso 1 1 calc R U . . .
O1 O 0.2887(3) 0.4325(3) 0.2722(2) 0.0492(7) Uani 1 1 d . . . . .
O1W O 0.0553(5) -0.0754(4) 1.0237(4) 0.0395(11) Uani 0.5 1 d G . P . .
O2 O 0.3733(2) 0.36081(17) 0.42941(16) 0.0270(5) Uani 1 1 d . . . . .
O2W O 0.0319(3) 0.2449(2) 0.3158(2) 0.0389(6) Uani 1 1 d G . . . .
O3W O 0.4202(3) 0.2860(2) 0.1492(2) 0.0405(6) Uani 1 1 d G . . . .
O3 O 0.2776(3) 0.5915(2) 0.4402(2) 0.0245(6) Uani 0.75 1 d . . P A 1
O3A O -0.0287(10) 0.2922(9) 0.5074(10) 0.046(2) Uani 0.25 1 d . . P B 2
O4W O 0.0659(3) 0.4797(2) 0.1708(2) 0.0430(6) Uani 1 1 d G . . . .
O4 O 0.0910(2) 0.0334(2) 1.13878(19) 0.0366(5) Uani 1 1 d . . . . .
O5 O 0.2235(2) 0.13291(19) 1.17846(18) 0.0337(5) Uani 1 1 d . . . . .
O6 O 0.7139(3) 0.1561(2) 0.8546(2) 0.0491(7) Uani 1 1 d . . . . .
N1 N 0.6981(3) 0.3820(2) 0.1512(2) 0.0248(5) Uani 1 1 d . . . . .
N2 N 0.7451(3) 0.21618(19) 0.2630(2) 0.0228(5) Uani 1 1 d . . . . .
N3 N 0.6220(3) 0.12701(19) 0.45204(19) 0.0215(5) Uani 1 1 d . . . . .
N4 N 0.4808(3) 0.0562(2) 0.6391(2) 0.0223(5) Uani 1 1 d . . . . .
N5 N 0.2759(3) 0.1300(2) 0.7188(2) 0.0254(5) Uani 1 1 d . . . . .

loop_
_atom_site_aniso_label
_atom_site_aniso_U_11
_atom_site_aniso_U_22
_atom_site_aniso_U_33
_atom_site_aniso_U_23
_atom_site_aniso_U_13
_atom_site_aniso_U_12
C1 0.0298(16) 0.0310(16) 0.0201(14) -0.0064(12) -0.0052(12) 0.0080(12)
C2 0.0216(14) 0.0296(15) 0.0181(14) -0.0100(12) -0.0009(11) 0.0027(12)
C3 0.0225(15) 0.0342(17) 0.0193(14) -0.0105(13) 0.0021(11) 0.0049(12)
C4 0.0224(14) 0.0315(16) 0.0193(14) -0.0101(12) 0.0035(11) 0.0046(12)
C5 0.0209(14) 0.0247(14) 0.0194(14) -0.0088(12) -0.0029(11) -0.0023(11)
C6 0.0208(14) 0.0275(15) 0.0243(15) -0.0121(12) -0.0025(11) 0.0020(11)
C7 0.0248(15) 0.0252(15) 0.0276(15) -0.0109(12) -0.0059(12) 0.0039(11)
C8 0.0299(16) 0.0248(15) 0.0204(14) -0.0058(12) -0.0059(12) -0.0017(12)
C9 0.0212(14) 0.0257(14) 0.0172(13) -0.0095(12) -0.0015(11) -0.0036(11)
C10 0.0211(14) 0.0288(15) 0.0196(14) -0.0081(12) -0.0016(11) -0.0036(11)
C11 0.0304(16) 0.0303(16) 0.0178(14) -0.0076(12) -0.0045(12) -0.0010(12)
C12 0.0297(16) 0.0382(17) 0.0169(14) -0.0081(13) -0.0011(12) -0.0077(13)
C13 0.0208(14) 0.0481(19) 0.0218(15) -0.0160(14) -0.0006(12) 0.0049(13)
C14 0.0212(14) 0.0360(17) 0.0208(14) -0.0111(13) -0.0033(11) 0.0092(12)
C15 0.0259(15) 0.0332(16) 0.0200(14) -0.0084(12) -0.0016(12) 0.0049(12)
C16 0.0285(15) 0.0329(16) 0.0151(14) -0.0069(12) -0.0014(12) 0.0095(12)
C17 0.0275(15) 0.0279(15) 0.0201(14) -0.0086(12) -0.0053(12) 0.0125(12)
C18 0.0284(15) 0.0300(16) 0.0198(14) -0.0070(12) -0.0001(12) 0.0053(12)
C19 0.0306(16) 0.0392(17) 0.0167(14) -0.0118(13) -0.0019(12) 0.0107(13)
C20 0.0254(16) 0.0472(19) 0.0256(16) -0.0244(14) -0.0055(13) 0.0109(14)
C21 0.0235(16) 0.0310(17) 0.0482(19) -0.0216(15) -0.0122(14) 0.0064(12)
C22 0.0190(14) 0.0359(16) 0.0177(14) -0.0122(12) -0.0031(11) 0.0070(12)
C23 0.0177(14) 0.0246(15) 0.0338(16) -0.0063(13) -0.0031(12) 0.0008(11)
C24 0.022(2) 0.035(2) 0.054(3) -0.027(2) -0.0005(18) -0.0067(18)
C24A 0.036(8) 0.054(10) 0.106(15) -0.055(10) -0.001(9) -0.009(7)
C25 0.0273(16) 0.0300(16) 0.0190(14) -0.0068(12) -0.0051(12) 0.0094(12)
C26 0.0237(15) 0.0334(16) 0.0178(14) -0.0099(12) -0.0050(11) 0.0071(12)
C27 0.0260(15) 0.0293(15) 0.0240(15) -0.0123(12) -0.0055(12) 0.0071(12)
C28 0.0229(15) 0.0313(16) 0.0215(14) -0.0064(12) -0.0019(12) 0.0038(12)
C29 0.0369(19) 0.0356(19) 0.059(2) -0.0091(17) -0.0056(17) -0.0007(15)
O1 0.0378(14) 0.0776(19) 0.0367(14) -0.0330(13) -0.0095(11) 0.0155(12)
O1W 0.041(3) 0.044(3) 0.031(2) -0.015(2) -0.001(2) -0.010(2)
O2 0.0210(10) 0.0332(11) 0.0206(10) -0.0096(9) -0.0020(8) 0.0078(8)
O2W 0.0358(12) 0.0420(13) 0.0369(13) -0.0193(11) -0.0012(10) 0.0002(10)
O3W 0.0317(12) 0.0534(15) 0.0359(13) -0.0227(11) -0.0020(10) 0.0031(10)
O3 0.0142(12) 0.0296(14) 0.0297(14) -0.0162(12) 0.0020(10) -0.0027(10)
O3A 0.027(5) 0.057(6) 0.067(7) -0.045(6) -0.009(4) 0.010(4)
O4W 0.0434(14) 0.0457(14) 0.0341(13) -0.0104(11) -0.0136(11) 0.0086(11)
O4 0.0236(11) 0.0518(14) 0.0345(12) -0.0224(11) -0.0048(9) 0.0100(10)
O5 0.0323(12) 0.0378(12) 0.0275(11) -0.0173(10) 0.0002(9) 0.0068(9)
O6 0.0326(13) 0.0290(12) 0.0555(16) -0.0037(11) 0.0110(11) 0.0051(10)
N1 0.0235(12) 0.0285(13) 0.0180(12) -0.0090(10) -0.0021(10) 0.0055(10)
N2 0.0204(12) 0.0238(12) 0.0194(12) -0.0084(10) -0.0002(9) 0.0029(9)
N3 0.0186(11) 0.0258(12) 0.0190(12) -0.0100(10) -0.0013(9) -0.0009(9)
N4 0.0207(12) 0.0269(12) 0.0173(11) -0.0085(10) -0.0009(9) -0.0027(10)
N5 0.0220(12) 0.0343(14) 0.0179(12) -0.0113(10) 0.0006(9) -0.0030(10)

loop_
_atom_type_symbol
_atom_type_description
_atom_type_scat_dispersion_real
_atom_type_scat_dispersion_imag
_atom_type_scat_source
C C 0.0181 0.0091 'International Tables Vol C Tables 4.2.6.8 and 6.1.1.4'
H H 0.0000 0.0000 'International Tables Vol C Tables 4.2.6.8 and 6.1.1.4'
N N 0.0311 0.0180 'International Tables Vol C Tables 4.2.6.8 and 6.1.1.4'
O O 0.0492 0.0322 'International Tables Vol C Tables 4.2.6.8 and 6.1.1.4'

loop_
_geom_angle_atom_site_label_1
_geom_angle_atom_site_label_2
_geom_angle_atom_site_label_3
_geom_angle
_geom_angle_site_symmetry_1
_geom_angle_site_symmetry_3
_geom_angle_publ_flag
N1 C1 C17 111.1(2) . 2_666 ?
N1 C1 H1A 109.4 . . ?
C17 C1 H1A 109.4 2_666 . ?
N1 C1 H1B 109.4 . . ?
C17 C1 H1B 109.4 2_666 . ?
H1A C1 H1B 108.0 . . ?
N1 C2 N2 108.2(2) . . ?
N1 C2 H2A 125.9 . . ?
N2 C2 H2A 125.9 . . ?
C4 C3 N1 107.3(2) . . ?
C4 C3 H3A 126.3 . . ?
N1 C3 H3A 126.3 . . ?
C3 C4 N2 106.8(2) . . ?
C3 C4 H4A 126.6 . . ?
N2 C4 H4A 126.6 . . ?
N3 C5 C6 124.3(3) . . ?
N3 C5 N2 113.4(2) . . ?
C6 C5 N2 122.3(2) . . ?
C7 C6 C5 116.7(3) . . ?
C7 C6 H6A 121.6 . . ?
C5 C6 H6A 121.6 . . ?
C6 C7 C8 120.8(3) . . ?
C6 C7 H7A 119.6 . . ?
C8 C7 H7A 119.6 . . ?
C9 C8 C7 116.2(3) . . ?
C9 C8 H8A 121.9 . . ?
C7 C8 H8A 121.9 . . ?
N3 C9 C8 125.3(3) . . ?
N3 C9 N4 112.9(2) . . ?
C8 C9 N4 121.8(3) . . ?
N5 C10 N4 107.9(3) . . ?
N5 C10 H10A 126.0 . . ?
N4 C10 H10A 126.0 . . ?
C12 C11 N4 106.4(3) . . ?
C12 C11 H11A 126.8 . . ?
N4 C11 H11A 126.8 . . ?
C11 C12 N5 107.4(3) . . ?
C11 C12 H12A 126.3 . . ?
N5 C12 H12A 126.3 . . ?
N5 C13 C14 109.9(2) . . ?
N5 C13 H13A 109.7 . . ?
C14 C13 H13A 109.7 . . ?
N5 C13 H13B 109.7 . . ?
C14 C13 H13B 109.7 . . ?
H13A C13 H13B 108.2 . . ?
C15 C14 C19 119.3(3) . . ?
C15 C14 C13 120.8(3) . . ?
C19 C14 C13 119.8(3) . . ?
C16 C15 C14 120.2(3) . . ?
C16 C15 H15A 119.9 . . ?
C14 C15 H15A 119.9 . . ?
C17 C16 C15 120.7(3) . . ?
C17 C16 H16A 119.7 . . ?
C15 C16 H16A 119.7 . . ?
C16 C17 C18 118.9(3) . . ?
C16 C17 C1 121.0(3) . 2_666 ?
C18 C17 C1 120.1(3) . 2_666 ?
C19 C18 C17 120.5(3) . . ?
C19 C18 H18A 119.7 . . ?
C17 C18 H18A 119.7 . . ?
C18 C19 C14 120.3(3) . . ?
C18 C19 H19A 119.8 . . ?
C14 C19 H19A 119.8 . . ?
O2 C20 O1 125.0(3) . . ?
O2 C20 C22 118.2(3) . . ?
O1 C20 C22 116.6(3) . . ?
C22 C21 C23 120.5(3) . 2_566 ?
C22 C21 O3A 125.8(4) . . ?
C23 C21 O3A 106.3(4) 2_566 . ?
C23 C22 C21 119.4(3) . . ?
C23 C22 C20 120.2(3) . . ?
C21 C22 C20 120.4(3) . . ?
O3 C23 C22 118.9(3) . . ?
O3 C23 C21 120.8(3) . 2_566 ?
C22 C23 C21 120.2(3) . 2_566 ?
O3 C24 H24A 109.5 . . ?
O3 C24 H24B 109.5 . . ?
H24A C24 H24B 109.5 . . ?
O3 C24 H24C 109.5 . . ?
H24A C24 H24C 109.5 . . ?
H24B C24 H24C 109.5 . . ?
O3A C24A H24D 109.5 . . ?
O3A C24A H24E 109.5 . . ?
H24D C24A H24E 109.5 . . ?
O3A C24A H24F 109.5 . . ?
H24D C24A H24F 109.5 . . ?
H24E C24A H24F 109.5 . . ?
O4 C25 O5 124.4(3) . . ?
O4 C25 C26 119.0(3) . . ?
O5 C25 C26 116.6(3) . . ?
C28 C26 C27 119.2(3) 2_657 . ?
C28 C26 C25 122.3(3) 2_657 . ?
C27 C26 C25 118.5(3) . . ?
C28 C27 C26 121.9(3) . . ?
C28 C27 H27A 119.1 . . ?
C26 C27 H27A 119.1 . . ?
O6 C28 C27 123.4(3) . . ?
O6 C28 C26 117.6(3) . 2_657 ?
C27 C28 C26 119.0(3) . 2_657 ?
O6 C29 H29A 109.5 . . ?
O6 C29 H29B 109.5 . . ?
H29A C29 H29B 109.5 . . ?
O6 C29 H29C 109.5 . . ?
H29A C29 H29C 109.5 . . ?
H29B C29 H29C 109.5 . . ?
C23 O3 C24 118.9(3) . . ?
C21 O3A C24A 123.5(9) . . ?
C28 O6 C29 118.0(3) . . ?
C2 N1 C3 108.9(2) . . ?
C2 N1 C1 124.9(2) . . ?
C3 N1 C1 126.2(2) . . ?
C2 N2 C4 108.7(2) . . ?
C2 N2 C5 123.9(2) . . ?
C4 N2 C5 127.3(2) . . ?
C9 N3 C5 116.8(2) . . ?
C10 N4 C11 109.0(2) . . ?
C10 N4 C9 123.2(2) . . ?
C11 N4 C9 127.8(2) . . ?
C10 N5 C12 109.3(2) . . ?
C10 N5 C13 123.8(3) . . ?
C12 N5 C13 126.7(2) . . ?

loop_
_geom_bond_atom_site_label_1
_geom_bond_atom_site_label_2
_geom_bond_distance
_geom_bond_site_symmetry_2
_geom_bond_publ_flag
C1 N1 1.475(4) . ?
C1 C17 1.508(5) 2_666 ?
C1 H1A 0.9700 . ?
C1 H1B 0.9700 . ?
C2 N1 1.319(4) . ?
C2 N2 1.337(4) . ?
C2 H2A 0.9300 . ?
C3 C4 1.338(4) . ?
C3 N1 1.386(4) . ?
C3 H3A 0.9300 . ?
C4 N2 1.387(4) . ?
C4 H4A 0.9300 . ?
C5 N3 1.327(4) . ?
C5 C6 1.384(4) . ?
C5 N2 1.427(4) . ?
C6 C7 1.382(4) . ?
C6 H6A 0.9300 . ?
C7 C8 1.389(4) . ?
C7 H7A 0.9300 . ?
C8 C9 1.374(4) . ?
C8 H8A 0.9300 . ?
C9 N3 1.323(4) . ?
C9 N4 1.439(4) . ?
C10 N5 1.322(4) . ?
C10 N4 1.340(4) . ?
C10 H10A 0.9300 . ?
C11 C12 1.349(4) . ?
C11 N4 1.389(4) . ?
C11 H11A 0.9300 . ?
C12 N5 1.380(4) . ?
C12 H12A 0.9300 . ?
C13 N5 1.480(4) . ?
C13 C14 1.509(5) . ?
C13 H13A 0.9700 . ?
C13 H13B 0.9700 . ?
C14 C15 1.389(4) . ?
C14 C19 1.393(5) . ?
C15 C16 1.388(5) . ?
C15 H15A 0.9300 . ?
C16 C17 1.382(5) . ?
C16 H16A 0.9300 . ?
C17 C18 1.403(4) . ?
C18 C19 1.377(5) . ?
C18 H18A 0.9300 . ?
C19 H19A 0.9300 . ?
C20 O2 1.242(4) . ?
C20 O1 1.278(4) . ?
C20 C22 1.517(4) . ?
C21 C22 1.387(4) . ?
C21 C23 1.392(4) 2_566 ?
C21 O3A 1.452(11) . ?
C22 C23 1.384(5) . ?
C23 O3 1.380(4) . ?
C24 O3 1.424(5) . ?
C24 H24A 0.9600 . ?
C24 H24B 0.9600 . ?
C24 H24C 0.9600 . ?
C24A O3A 1.455(18) . ?
C24A H24D 0.9600 . ?
C24A H24E 0.9600 . ?
C24A H24F 0.9600 . ?
C25 O4 1.249(4) . ?
C25 O5 1.259(4) . ?
C25 C26 1.520(4) . ?
C26 C28 1.393(5) 2_657 ?
C26 C27 1.396(4) . ?
C27 C28 1.389(4) . ?
C27 H27A 0.9300 . ?
C28 O6 1.369(4) . ?
C29 O6 1.410(5) . ?
C29 H29A 0.9600 . ?
C29 H29B 0.9600 . ?
C29 H29C 0.9600 . ?

loop_
_geom_torsion_atom_site_label_1
_geom_torsion_atom_site_label_2
_geom_torsion_atom_site_label_3
_geom_torsion_atom_site_label_4
_geom_torsion
_geom_torsion_site_symmetry_1
_geom_torsion_site_symmetry_2
_geom_torsion_site_symmetry_3
_geom_torsion_site_symmetry_4
_geom_torsion_publ_flag
N1 C3 C4 N2 0.2(3) . . . . ?
N3 C5 C6 C7 -1.2(4) . . . . ?
N2 C5 C6 C7 178.3(3) . . . . ?
C5 C6 C7 C8 1.3(4) . . . . ?
C6 C7 C8 C9 -1.1(4) . . . . ?
C7 C8 C9 N3 0.9(4) . . . . ?
C7 C8 C9 N4 -179.9(3) . . . . ?
N4 C11 C12 N5 0.0(3) . . . . ?
N5 C13 C14 C15 -101.7(3) . . . . ?
N5 C13 C14 C19 75.5(3) . . . . ?
C19 C14 C15 C16 -0.4(4) . . . . ?
C13 C14 C15 C16 176.8(3) . . . . ?
C14 C15 C16 C17 -0.5(4) . . . . ?
C15 C16 C17 C18 0.9(4) . . . . ?
C15 C16 C17 C1 -179.2(3) . . . 2_666 ?
C16 C17 C18 C19 -0.4(4) . . . . ?
C1 C17 C18 C19 179.7(3) 2_666 . . . ?
C17 C18 C19 C14 -0.6(4) . . . . ?
C15 C14 C19 C18 1.0(4) . . . . ?
C13 C14 C19 C18 -176.3(3) . . . . ?
C23 C21 C22 C23 -0.8(5) 2_566 . . . ?
O3A C21 C22 C23 -146.6(6) . . . . ?
C23 C21 C22 C20 179.5(3) 2_566 . . . ?
O3A C21 C22 C20 33.7(7) . . . . ?
O2 C20 C22 C23 70.4(4) . . . . ?
O1 C20 C22 C23 -103.9(4) . . . . ?
O2 C20 C22 C21 -109.8(4) . . . . ?
O1 C20 C22 C21 75.9(4) . . . . ?
C21 C22 C23 O3 176.9(3) . . . . ?
C20 C22 C23 O3 -3.3(4) . . . . ?
C21 C22 C23 C21 0.8(5) . . . 2_566 ?
C20 C22 C23 C21 -179.5(3) . . . 2_566 ?
O4 C25 C26 C28 -43.8(4) . . . 2_657 ?
O5 C25 C26 C28 138.7(3) . . . 2_657 ?
O4 C25 C26 C27 135.7(3) . . . . ?
O5 C25 C26 C27 -41.8(4) . . . . ?
C28 C26 C27 C28 -0.4(5) 2_657 . . . ?
C25 C26 C27 C28 -179.9(3) . . . . ?
C26 C27 C28 O6 178.1(3) . . . . ?
C26 C27 C28 C26 0.4(5) . . . 2_657 ?
C22 C23 O3 C24 178.6(3) . . . . ?
C21 C23 O3 C24 -5.3(5) 2_566 . . . ?
C22 C21 O3A C24A 168.1(12) . . . . ?
C23 C21 O3A C24A 18.4(15) 2_566 . . . ?
C27 C28 O6 C29 7.1(5) . . . . ?
C26 C28 O6 C29 -175.1(3) 2_657 . . . ?
N2 C2 N1 C3 0.7(3) . . . . ?
N2 C2 N1 C1 -177.0(3) . . . . ?
C4 C3 N1 C2 -0.6(4) . . . . ?
C4 C3 N1 C1 177.1(3) . . . . ?
C17 C1 N1 C2 77.7(4) 2_666 . . . ?
C17 C1 N1 C3 -99.6(3) 2_666 . . . ?
N1 C2 N2 C4 -0.5(3) . . . . ?
N1 C2 N2 C5 175.0(3) . . . . ?
C3 C4 N2 C2 0.2(3) . . . . ?
C3 C4 N2 C5 -175.2(3) . . . . ?
N3 C5 N2 C2 9.2(4) . . . . ?
C6 C5 N2 C2 -170.4(3) . . . . ?
N3 C5 N2 C4 -176.1(3) . . . . ?
C6 C5 N2 C4 4.3(4) . . . . ?
C8 C9 N3 C5 -0.8(4) . . . . ?
N4 C9 N3 C5 179.9(2) . . . . ?
C6 C5 N3 C9 1.0(4) . . . . ?
N2 C5 N3 C9 -178.6(2) . . . . ?
N5 C10 N4 C11 -0.2(3) . . . . ?
N5 C10 N4 C9 179.8(2) . . . . ?
C12 C11 N4 C10 0.1(3) . . . . ?
C12 C11 N4 C9 -179.8(3) . . . . ?
N3 C9 N4 C10 -0.5(4) . . . . ?
C8 C9 N4 C10 -179.8(3) . . . . ?
N3 C9 N4 C11 179.5(3) . . . . ?
C8 C9 N4 C11 0.2(4) . . . . ?
N4 C10 N5 C12 0.2(3) . . . . ?
N4 C10 N5 C13 176.2(3) . . . . ?
C11 C12 N5 C10 -0.1(3) . . . . ?
C11 C12 N5 C13 -176.0(3) . . . . ?
C14 C13 N5 C10 -89.5(3) . . . . ?
C14 C13 N5 C12 85.8(3) . . . . ?
